data_2009433
loop_
_publ_author_name
'Hashimoto, Masato'
'Misono, Makoto'

_publ_contact_author
;
  Dr. Masato Hashimoto
  Department of Synthetic Chemistry,
  Faculty of Engineering,
  The University of Tokyo,
  Hongo, Bunkyo, Tokyo 113,
  Japan
;
_publ_section_title
;
 [(C~5~H~5~N)~2~H]~3~[PW~12~O~40~]
;
_journal_issue 2
_journal_name_full 'Acta Crystallographica Section C'
_journal_page_first 231
_journal_page_last 233
_journal_paper_doi 10.1107/S010827019300825X
_journal_volume 50
_journal_year 1994
_chemical_formula_moiety '(C10 H11 N2)3 3+, P W12 O40 3-'
_chemical_formula_sum 'C30 H33 N6 O40 P W12'
_chemical_formula_weight 3355.39
_space_group_IT_number 148
_symmetry_cell_setting 'rhombohedral (hexagonal setting)'
_symmetry_space_group_name_Hall '-R 3'
_symmetry_space_group_name_H-M 'R -3 :H'
_atom_type_scat_source 'SHELX76 (Sheldrick, 1976) (C, H, N, O, P); IntTabIV Table 2.2B (W)'
_cell_angle_alpha 90
_cell_angle_beta 90
_cell_angle_gamma 120
_cell_formula_units_Z 3
_cell_length_a 22.126(2)
_cell_length_b 22.126(2)
_cell_length_c 10.290(2)
_cell_measurement_reflns_used 25
_cell_measurement_temperature 298
_cell_measurement_theta_max 17.45
_cell_measurement_theta_min 15.43
_cell_volume 4362.7(10)
_computing_cell_refinement 'MSC/AFC Diffractometer Control Software'
_computing_data_collection
;MSC/AFC Diffractometer Control Software (Molecular Structure Corporation,
 1988)
;
_computing_data_reduction 'SHELX76 (Sheldrick, 1976)'
_computing_molecular_graphics 'ORTEPII (Johnson, 1976)'
_computing_structure_solution
;  UNICSIII (Sakurai & Kobayashi, 1979);
   SHELXS86 (Sheldrick, 1985)
;
_diffrn_ambient_temperature 298
_diffrn_measurement_device 'Rigaku AFC-5R diffractometer'
_diffrn_measurement_method '\w/2\q scans'
_diffrn_radiation_monochromator graphite
_diffrn_radiation_source 'RIGAKU AFC-5R rotating Mo anode'
_diffrn_radiation_type 'Mo K\a'
_diffrn_radiation_wavelength 0.71069
_diffrn_reflns_limit_h_max 36
_diffrn_reflns_limit_h_min -36
_diffrn_reflns_limit_k_max 36
_diffrn_reflns_limit_k_min 0
_diffrn_reflns_limit_l_max 17
_diffrn_reflns_limit_l_min 0
_diffrn_reflns_number 4630
_diffrn_reflns_theta_max 35.1
_diffrn_reflns_theta_min 2.5
_diffrn_standards_decay_% 0
_diffrn_standards_interval_count 200
_diffrn_standards_number 3
_exptl_absorpt_correction_T_max 1.00
_exptl_absorpt_correction_T_min 0.43
_exptl_absorpt_correction_type 'empirical \y scan (North, Phillips & Mathews, 1968)'
_exptl_crystal_colour colourless
_exptl_crystal_density_diffrn 3.83
_exptl_crystal_description 'hexagonal plate'
_exptl_crystal_F_000 4434
_exptl_crystal_size_max 0.15
_exptl_crystal_size_mid 0.15
_exptl_crystal_size_min 0.10
_refine_diff_density_max 2.25
_refine_diff_density_min -2.98
_refine_ls_goodness_of_fit_obs 1.003
_refine_ls_matrix_type full
_refine_ls_number_constraints 2
_refine_ls_number_parameters 141
_refine_ls_number_reflns 2447
_refine_ls_R_factor_obs 0.057
_refine_ls_shift/esd_max 0.002
_refine_ls_shift/esd_mean 0.000
_refine_ls_structure_factor_coef F
_refine_ls_weighting_details 'w = 1.2911/[\s^2^(F) + 0.001152F^2^]'
_refine_ls_weighting_scheme calc
_refine_ls_wR_factor_obs 0.056
_reflns_number_observed 2447
_reflns_number_total 3572
_reflns_observed_criterion F>=3.0\s(F)
_cod_data_source_file as1071.cif
_cod_data_source_block py6pw12
_cod_depositor_comments
;
The following automatic conversions were performed:

'_refine_ls_weighting_scheme' value 'w = 1.2911/[\s^2^(F) +
0.001152F^2^]' was changed to 'calc'. New tag
'_refine_ls_weighting_details' was created. The value of the new tag
was set to 'w = 1.2911/[\s^2^(F) + 0.001152F^2^]'.

Automatic conversion script
Id: cif_fix_values 3143 2015-03-26 13:38:13Z robertas 
;
_cod_original_cell_volume 4377.0(10)
_cod_original_sg_symbol_H-M 'R -3'
_cod_database_code 2009433

loop_
_symmetry_equiv_pos_as_xyz
x,y,z
-y,x-y,z
y-x,-x,z
-x,-y,-z
y,y-x,-z
x-y,x,-z
2/3+x,1/3+y,1/3+z
2/3-y,1/3+x-y,1/3+z
2/3+y-x,1/3-x,1/3+z
2/3-x,1/3-y,1/3-z
2/3+y,1/3+y-x,1/3-z
2/3+x-y,1/3+x,1/3-z
1/3+x,2/3+y,2/3+z
1/3-y,2/3+x-y,2/3+z
1/3+y-x,2/3-x,2/3+z
1/3-x,2/3-y,2/3-z
1/3+y,2/3+y-x,2/3-z
1/3+x-y,2/3+x,2/3-z

loop_
_atom_site_aniso_label
_atom_site_aniso_U_11
_atom_site_aniso_U_22
_atom_site_aniso_U_33
_atom_site_aniso_U_12
_atom_site_aniso_U_13
_atom_site_aniso_U_23
W1 0.0290(3) 0.0272(3) 0.0248(3) 0.0138(2) -0.0083(2) -0.0007(2)
W2 0.0231(2) 0.0250(3) 0.0353(4) 0.0167(2) 0.0031(2) 0.0039(2)
P1 0.019(2) 0.019(2) 0.026(5) 0.0093(10) 0.0 0.0
O1 0.052(7) 0.056(8) 0.048(8) 0.031(6) -0.027(6) 0.001(6)
O2 0.045(7) 0.056(8) 0.080(10) 0.037(6) 0.011(6) 0.014(7)
O3 0.090(10) 0.029(6) 0.036(8) 0.015(6) 0.029(7) 0.010(5)
O4 0.120(10) 0.029(6) 0.033(8) 0.023(7) 0.034(8) 0.007(5)
O5 0.022(5) 0.029(6) 0.18(2) 0.007(5) -0.001(8) 0.013(9)
O6 0.110(10) 0.022(5) 0.054(10) 0.023(7) 0.040(9) -0.004(5)
O7 0.022(8) 0.016(7) 0.023(10) 0.006(6) -0.013(7) -0.013(6)
O8 0.025(8) 0.025(8) 0.010(10) 0.013(4) 0.0 0.0
N1 0.036(7) 0.059(9) 0.080(10) 0.029(7) 0.012(8) 0.011(8)
C1 0.070(10) 0.060(10) 0.060(10) 0.020(10) 0.000(10) 0.000(10)
C2 0.050(10) 0.10(2) 0.07(2) 0.030(10) 0.010(10) 0.020(10)
C3 0.060(10) 0.13(2) 0.06(2) 0.07(2) -0.020(10) -0.02(2)
C4 0.12(2) 0.07(2) 0.05(2) 0.06(2) -0.040(10) -0.020(10)
C5 0.042(9) 0.060(10) 0.07(2) 0.009(9) -0.033(10) 0.000(10)

loop_
_atom_site_label
_atom_site_fract_x
_atom_site_fract_y
_atom_site_fract_z
_atom_site_U_iso_or_equiv
_atom_site_thermal_displace_type
_atom_site_occupancy
W1 0.09829(3) 0.01295(3) 0.28254(6) 0.0266(3) Uani 1.0
W2 0.10631(3) -0.07850(3) 0.00357(6) 0.0294(3) Uani 1.0
P1 0.0 0.0 0.0 0.024(3) Uani 0.1667
O1 0.1450(7) 0.0184(7) 0.4110(10) 0.057(8) Uani 1.0
O2 0.1563(6) -0.1153(7) 0.0060(10) 0.062(8) Uani 1.0
O3 0.1077(8) -0.0537(6) 0.1760(10) 0.062(8) Uani 1.0
O4 0.1664(9) 0.0826(6) 0.1730(10) 0.071(9) Uani 1.0
O5 0.0081(6) -0.0642(6) 0.324(2) 0.080(10) Uani 1.0
O6 0.1733(9) 0.0172(6) -0.0300(10) 0.072(10) Uani 1.0
O7 0.0684(9) 0.0080(8) 0.051(2) 0.023(8) Uani 0.5
O8 0.0 0.0 0.148(3) 0.023(10) Uani 0.1667
N1 0.2166(8) 0.3159(9) 0.336(2) 0.062(9) Uani 1.0
C1 0.2820(10) 0.3680(10) 0.335(2) 0.070(10) Uani 1.0
C2 0.3380(10) 0.356(2) 0.334(3) 0.08(2) Uani 1.0
C3 0.3250(10) 0.290(2) 0.332(3) 0.09(2) Uani 1.0
C4 0.261(2) 0.2390(10) 0.333(3) 0.09(2) Uani 1.0
C5 0.2060(10) 0.2510(10) 0.332(2) 0.070(10) Uani 1.0

loop_
_atom_type_symbol
C
H
N
O
P
W

loop_
_geom_angle_atom_site_label_1
_geom_angle_atom_site_label_2
_geom_angle_atom_site_label_3
_geom_angle_site_symmetry_1
_geom_angle_site_symmetry_3
_geom_angle
_geom_angle_publ_flag
O1 W1 O3 . . 102.0(6) no
O1 W1 O4 . . 101.7(7) no
O3 W1 O4 . . 86.4(6) no
O1 W1 O5 . . 102.8(7) no
O1 W1 O5 . 2 103.0(7) no
O3 W1 O5 . . 84.6(6) no
O3 W1 O5 . 2 154.9(7) no
O4 W1 O5 . . 155.1(7) no
O4 W1 O5 . 2 90.0(7) no
O1 W1 O7 . . 157.9(7) no
O3 W1 O7 . . 63.0(6) no
O4 W1 O7 . . 63.1(6) no
O5 W1 O7 . . 92.3(7) no
O5 W1 O7 2 . 93.4(7) no
O1 W1 O8 . . 160.6(6) no
O3 W1 O8 . . 91.0(7) no
O4 W1 O8 . . 93.3(6) no
O5 W1 O8 . . 63.8(6) no
O5 W1 O8 2 . 64.4(6) no
O2 W2 O3 . . 102.3(6) no
O2 W2 O6 . . 101.9(6) no
O2 W2 O6 . 5 101.6(7) no
O3 W2 O6 . . 87.5(6) no
O3 W2 O6 . 5 89.2(6) no
O2 W2 O7 . . 158.6(6) no
O3 W2 O7 . . 63.1(6) no
O6 W2 O7 . . 63.7(6) no
O6 W2 O7 5 . 94.1(6) no
O8 P1 O7 . . 69.1(10) no
W1 O3 W2 . . 141.1(8) no
W1 O4 W2 . 6 140.8(9) no
W1 O5 W1 . 3 139.4(9) no
W2 O6 W2 . 6 139.4(8) no
W2 O7 W1 . . 92.4(6) no
P1 O7 W1 . . 125.0(10) no
P1 O7 W2 . . 123.0(10) no
P1 O8 W1 . . 124.1(10) no
C1 N1 C5 . . 118(2) no
N1 C1 C2 . . 122(2) no
C1 C2 C3 . . 119(3) no
C2 C3 C4 . . 120(3) no
C3 C4 C5 . . 121(3) no
C4 C5 N1 . . 121(2) no

loop_
_geom_bond_atom_site_label_1
_geom_bond_atom_site_label_2
_geom_bond_site_symmetry_1
_geom_bond_site_symmetry_2
_geom_bond_distance
_geom_bond_publ_flag
W1 O1 . . 1.64(2) no
W1 O3 . . 1.93(2) no
W1 O4 . . 1.90(2) no
W1 O5 . . 1.92(2) no
W1 O5 . 2 1.86(2) no
W1 O7 . . 2.46(2) no
W1 O8 . . 2.47(3) no
W2 O2 . . 1.67(2) no
W2 O3 . . 1.85(2) no
W2 O4 . 5 1.88(2) no
W2 O6 . . 1.91(2) no
W2 O6 . 5 1.88(2) no
W2 O7 . . 2.47(2) no
P1 O7 . . 1.53(2) no
P1 O8 . . 1.52(3) no
N1 C1 . . 1.32(3) no
C1 C2 . . 1.39(5) no
C2 C3 . . 1.34(6) no
C3 C4 . . 1.30(6) no
C4 C5 . . 1.37(5) no
C5 N1 . . 1.33(3) no

loop_
_geom_contact_atom_site_label_1
_geom_contact_atom_site_label_2
_geom_contact_distance
_geom_contact_site_symmetry_2
_geom_contact_publ_flag
N1 N1 2.68(3) 16 yes
C2 C3 3.49(6) 8 yes
C2 C2 3.52(6) 8 yes
C1 O1 3.42(3) 17 yes
C1 O3 3.46(3) 17 yes
C2 O2 3.31(5) 10 yes
C5 O1 3.39(3) 6_556 yes
C5 O3 3.34(3) 2 yes
C5 O6 3.45(3) 6 yes
